data_7208659
loop_
_publ_author_name
'Podsiad\/lo, Marcin'
'Patyk, Ewa'
'Katrusiak, Andrzej'

_publ_section_title
;
 Chiral aggregation hierarchy in high-pressure resolved 2-butanol and
 2,3-butanediol
;
_journal_issue 20
_journal_name_full CrystEngComm
_journal_page_first 6419
_journal_paper_doi 10.1039/c2ce25372k
_journal_volume 14
_journal_year 2012
_chemical_formula_moiety 'C4 H10 O2'
_chemical_formula_sum 'C4 H10 O2'
_chemical_formula_weight 90.12
_chemical_melting_point 298
_chemical_name_common 2,3-butanediol
_chemical_name_systematic
;
2,3-butanediol
;
_space_group_IT_number 19
_symmetry_cell_setting orthorhombic
_symmetry_space_group_name_Hall 'P 2ac 2ab'
_symmetry_space_group_name_H-M 'P 21 21 21'
_atom_sites_solution_hydrogens geom
_atom_sites_solution_primary direct
_atom_sites_solution_secondary difmap
_audit_creation_method SHELXL-97
_cell_angle_alpha 90.00
_cell_angle_beta 90.00
_cell_angle_gamma 90.00
_cell_formula_units_Z 4
_cell_length_a 5.0292(10)
_cell_length_b 9.3989(19)
_cell_length_c 10.186(2)
_cell_measurement_reflns_used 3408
_cell_measurement_temperature 295(2)
_cell_measurement_theta_max 24.96
_cell_measurement_theta_min 2.95
_cell_volume 481.48(17)
_computing_cell_refinement 'CrysAlisRED (Oxford Diffraction, 2004)'
_computing_data_collection 'CrysAlisCCD (Oxford Diffraction, 2004)'
_computing_data_reduction 'CrysAlisRED (Oxford Diffraction, 2004); REDSHABS (Katrusiak, A. 2003)'
_computing_molecular_graphics 'SHELXTL (Sheldrick, 1990)'
_computing_publication_material 'SHELXL--97 (Sheldrick, 1997)'
_computing_structure_refinement 'SHELXL--97 (Sheldrick, 1997)'
_computing_structure_solution 'SHELXS--97 (Sheldrick, 1997)'
_diffrn_ambient_environment 'diamond-anvil cell'
_diffrn_ambient_pressure 630000
_diffrn_ambient_temperature 295(2)
_diffrn_measured_fraction_theta_full 0.521
_diffrn_measured_fraction_theta_max 0.521
_diffrn_measurement_device_type 'KM-4 CCD'
_diffrn_measurement_method '\f- and \w-scans'
_diffrn_radiation_monochromator graphite
_diffrn_radiation_source 'fine-focus sealed tube'
_diffrn_radiation_type MoK\a
_diffrn_radiation_wavelength 0.71073
_diffrn_reflns_av_R_equivalents 0.1126
_diffrn_reflns_av_sigmaI/netI 0.0531
_diffrn_reflns_limit_h_max 5
_diffrn_reflns_limit_h_min -5
_diffrn_reflns_limit_k_max 5
_diffrn_reflns_limit_k_min -5
_diffrn_reflns_limit_l_max 11
_diffrn_reflns_limit_l_min -11
_diffrn_reflns_number 3408
_diffrn_reflns_theta_full 24.96
_diffrn_reflns_theta_max 24.96
_diffrn_reflns_theta_min 2.95
_diffrn_standards_decay_% 0
_diffrn_standards_interval_count 0
_diffrn_standards_number 0
_exptl_absorpt_coefficient_mu 0.097
_exptl_absorpt_correction_T_max 0.87
_exptl_absorpt_correction_T_min 0.34
_exptl_absorpt_correction_type numerical
_exptl_absorpt_process_details
;
Correction for absorption of the diamond-anvil cell and the sample
were made using program REDSHABS (Katrusiak, A. (2003) REDSHABS. Adam
Mickiewicz University Pozna\'n; Katrusiak, A. (2004) Z. Kristallogr.
219, 461-467).
;
_exptl_crystal_colour colourless
_exptl_crystal_density_diffrn 1.243
_exptl_crystal_density_method 'not measured'
_exptl_crystal_description cylinder
_exptl_crystal_F_000 200
_exptl_crystal_size_max 0.41
_exptl_crystal_size_mid 0.41
_exptl_crystal_size_min 0.21
_refine_diff_density_max 0.419
_refine_diff_density_min -0.358
_refine_diff_density_rms 0.085
_refine_ls_abs_structure_details 'Flack H D (1983), Acta Cryst. A39, 876-881'
_refine_ls_abs_structure_Flack 2(10)
_refine_ls_extinction_method none
_refine_ls_goodness_of_fit_ref 1.157
_refine_ls_hydrogen_treatment constr
_refine_ls_matrix_type full
_refine_ls_number_parameters 55
_refine_ls_number_reflns 432
_refine_ls_number_restraints 36
_refine_ls_restrained_S_all 1.262
_refine_ls_R_factor_all 0.1224
_refine_ls_R_factor_gt 0.1013
_refine_ls_shift/su_max 0.000
_refine_ls_shift/su_mean 0.000
_refine_ls_structure_factor_coef Fsqd
_refine_ls_weighting_details 'calc w=1/[\s^2^(Fo^2^)+(0.1970P)^2^+0.2270P] where P=(Fo^2^+2Fc^2^)/3'
_refine_ls_weighting_scheme calc
_refine_ls_wR_factor_gt 0.2764
_refine_ls_wR_factor_ref 0.3079
_reflns_number_gt 315
_reflns_number_total 432
_reflns_threshold_expression >2sigma(I)
_cod_data_source_file c2ce25372k.txt
_cod_data_source_block 23butdiol_0.63GPa
_cod_original_cell_volume 481.46(17)
_cod_database_code 7208659

loop_
_symmetry_equiv_pos_as_xyz
'x, y, z'
'-x+1/2, -y, z+1/2'
'-x, y+1/2, -z+1/2'
'x+1/2, -y+1/2, -z'

loop_
_atom_site_label
_atom_site_type_symbol
_atom_site_fract_x
_atom_site_fract_y
_atom_site_fract_z
_atom_site_U_iso_or_equiv
_atom_site_adp_type
_atom_site_occupancy
_atom_site_symmetry_multiplicity
_atom_site_calc_flag
_atom_site_refinement_flags
O1 O 0.3021(14) -0.0553(14) 0.2008(5) 0.050(2) Uani 1 1 d U
H1 H 0.1565 -0.0944 0.1981 0.075 Uiso 1 1 calc R
O2 O 0.1908(13) 0.3147(14) 0.2968(6) 0.042(2) Uani 1 1 d U
H2 H 0.3404 0.3492 0.2985 0.050 Uiso 1 1 calc R
C1 C 0.0627(19) 0.130(2) 0.0762(9) 0.051(3) Uani 1 1 d U
H11 H 0.0821 0.0703 0.0003 0.077 Uiso 1 1 calc R
H12 H 0.0901 0.2274 0.0517 0.077 Uiso 1 1 calc R
H13 H -0.1129 0.1187 0.1117 0.077 Uiso 1 1 calc R
C2 C 0.2711(15) 0.0864(18) 0.1812(6) 0.025(2) Uani 1 1 d U
H21 H 0.4428 0.1215 0.1493 0.030 Uiso 1 1 calc R
C3 C 0.2070(18) 0.175(2) 0.3120(7) 0.031(3) Uani 1 1 d U
H31 H 0.3494 0.1560 0.3752 0.038 Uiso 1 1 calc R
C4 C -0.0574(18) 0.1148(19) 0.3707(9) 0.048(3) Uani 1 1 d U
H41 H -0.1129 0.1733 0.4430 0.072 Uiso 1 1 calc R
H42 H -0.0287 0.0193 0.4009 0.072 Uiso 1 1 calc R
H43 H -0.1929 0.1150 0.3043 0.072 Uiso 1 1 calc R

loop_
_atom_site_aniso_label
_atom_site_aniso_U_11
_atom_site_aniso_U_22
_atom_site_aniso_U_33
_atom_site_aniso_U_23
_atom_site_aniso_U_13
_atom_site_aniso_U_12
O1 0.039(3) 0.053(4) 0.059(3) 0.007(3) -0.006(2) -0.005(3)
O2 0.028(3) 0.042(4) 0.056(3) -0.003(3) 0.003(2) -0.002(3)
C1 0.042(4) 0.059(7) 0.053(4) 0.009(4) -0.001(3) -0.004(5)
C2 0.020(3) 0.025(4) 0.029(3) -0.004(3) 0.003(2) -0.002(3)
C3 0.022(3) 0.034(4) 0.038(3) 0.002(3) -0.005(2) 0.000(3)
C4 0.036(4) 0.059(7) 0.050(4) -0.005(4) 0.007(3) -0.002(5)

loop_
_atom_type_symbol
_atom_type_description
_atom_type_scat_dispersion_real
_atom_type_scat_dispersion_imag
_atom_type_scat_source
C C 0.0033 0.0016 'International Tables Vol C Tables 4.2.6.8 and 6.1.1.4'
H H 0.0000 0.0000 'International Tables Vol C Tables 4.2.6.8 and 6.1.1.4'
O O 0.0106 0.0060 'International Tables Vol C Tables 4.2.6.8 and 6.1.1.4'

loop_
_geom_angle_atom_site_label_1
_geom_angle_atom_site_label_2
_geom_angle_atom_site_label_3
_geom_angle
C2 O1 H1 109.5
C3 O2 H2 109.5
C2 C1 H11 109.5
C2 C1 H12 109.5
H11 C1 H12 109.5
C2 C1 H13 109.5
H11 C1 H13 109.5
H12 C1 H13 109.5
O1 C2 C1 115.9(9)
O1 C2 C3 114.3(8)
C1 C2 C3 107.5(10)
O1 C2 H21 106.1
C1 C2 H21 106.1
C3 C2 H21 106.1
O2 C3 C4 110.6(11)
O2 C3 C2 115.5(9)
C4 C3 C2 107.5(11)
O2 C3 H31 107.7
C4 C3 H31 107.7
C2 C3 H31 107.7
C3 C4 H41 109.5
C3 C4 H42 109.5
H41 C4 H42 109.5
C3 C4 H43 109.5
H41 C4 H43 109.5
H42 C4 H43 109.5

loop_
_geom_bond_atom_site_label_1
_geom_bond_atom_site_label_2
_geom_bond_distance
O1 C2 1.356(17)
O1 H1 0.8200
O2 C3 1.324(14)
O2 H2 0.8200
C1 C2 1.552(13)
C1 H11 0.9600
C1 H12 0.9600
C1 H13 0.9600
C2 C3 1.604(16)
C2 H21 0.9800
C3 C4 1.564(16)
C3 H31 0.9800
C4 H41 0.9600
C4 H42 0.9600
C4 H43 0.9600

loop_
_geom_torsion_atom_site_label_1
_geom_torsion_atom_site_label_2
_geom_torsion_atom_site_label_3
_geom_torsion_atom_site_label_4
_geom_torsion
O1 C2 C3 O2 176.3(8)
C1 C2 C3 O2 -53.5(11)
O1 C2 C3 C4 -59.8(11)
C1 C2 C3 C4 70.4(14)
